data_4509758
loop_
_publ_author_name
'Wang, Hailong'
'Zhang, Daopeng'
'Sun, Daofeng'
'Chen, Yuting'
'Zhang, Li-Fang'
'Tian, Laijin'
'Jiang, Jianzhuang'
'Ni, Zhong-Hai'

_publ_section_title
;
 Co(II) Metal&#x2212;Organic Frameworks (MOFs) Assembled from Asymmetric
 Semirigid Multicarboxylate Ligands: Synthesis, Crystal Structures, and
 Magnetic Properties
;
_journal_issue 12
_journal_name_full 'Crystal Growth &amp; Design'
_journal_page_first 5273
_journal_paper_doi 10.1021/cg900788h
_journal_volume 9
_journal_year 2009
_chemical_formula_moiety 'C25 H22 Co N2 O10, 2(C5 H4 N),2(H2 O) '
_chemical_formula_sum 'C35 H34 Co N4 O12'
_chemical_formula_weight 761.59
_chemical_name_systematic
;
 ?
;
_space_group_IT_number 2
_symmetry_cell_setting triclinic
_symmetry_space_group_name_Hall '-P 1'
_symmetry_space_group_name_H-M 'P -1'
_atom_sites_solution_hydrogens geom
_atom_sites_solution_primary direct
_atom_sites_solution_secondary difmap
_audit_creation_method SHELXL-97
_cell_angle_alpha 110.2710(10)
_cell_angle_beta 94.099(2)
_cell_angle_gamma 94.9960(10)
_cell_formula_units_Z 2
_cell_length_a 10.7673(10)
_cell_length_b 11.7146(11)
_cell_length_c 14.4532(13)
_cell_measurement_reflns_used 4216
_cell_measurement_temperature 298(2)
_cell_measurement_theta_max 27.40
_cell_measurement_theta_min 2.30
_cell_volume 1693.5(3)
_computing_cell_refinement 'Bruker SMART'
_computing_data_collection 'Bruker SMART'
_computing_data_reduction 'Bruker SAINT'
_computing_molecular_graphics 'Bruker SHELXTL'
_computing_publication_material 'Bruker SHELXTL'
_computing_structure_refinement 'SHELXL-97 (Sheldrick, 1997)'
_computing_structure_solution 'Bruker SHELXTL'
_diffrn_ambient_temperature 298(2)
_diffrn_detector_area_resol_mean 0
_diffrn_measured_fraction_theta_full 0.987
_diffrn_measured_fraction_theta_max 0.987
_diffrn_measurement_device_type 'Bruker APEX CCD area-detector'
_diffrn_measurement_method '\w scans'
_diffrn_radiation_monochromator graphite
_diffrn_radiation_source 'fine-focus sealed tube'
_diffrn_radiation_type MoK\a
_diffrn_radiation_wavelength 0.71073
_diffrn_reflns_av_R_equivalents 0.0140
_diffrn_reflns_av_sigmaI/netI 0.0312
_diffrn_reflns_limit_h_max 12
_diffrn_reflns_limit_h_min -12
_diffrn_reflns_limit_k_max 13
_diffrn_reflns_limit_k_min -12
_diffrn_reflns_limit_l_max 9
_diffrn_reflns_limit_l_min -17
_diffrn_reflns_number 8439
_diffrn_reflns_theta_full 25.00
_diffrn_reflns_theta_max 25.00
_diffrn_reflns_theta_min 1.51
_diffrn_standards_interval_count 0
_diffrn_standards_interval_time 0
_diffrn_standards_number 0
_exptl_absorpt_coefficient_mu 0.579
_exptl_absorpt_correction_T_max 0.944
_exptl_absorpt_correction_T_min 0.895
_exptl_absorpt_correction_type multi-scan
_exptl_absorpt_process_details '(SADABS; Sheldrick, 2003)'
_exptl_crystal_colour purple
_exptl_crystal_density_diffrn 1.494
_exptl_crystal_density_method 'not measured'
_exptl_crystal_description block
_exptl_crystal_F_000 790
_exptl_crystal_size_max 0.2
_exptl_crystal_size_mid 0.18
_exptl_crystal_size_min 0.08
_refine_diff_density_max 0.297
_refine_diff_density_min -0.217
_refine_diff_density_rms 0.049
_refine_ls_extinction_method none
_refine_ls_goodness_of_fit_ref 1.094
_refine_ls_hydrogen_treatment constr
_refine_ls_matrix_type full
_refine_ls_number_parameters 469
_refine_ls_number_reflns 5875
_refine_ls_number_restraints 16
_refine_ls_restrained_S_all 1.150
_refine_ls_R_factor_all 0.0400
_refine_ls_R_factor_gt 0.0327
_refine_ls_shift/su_max 0.002
_refine_ls_shift/su_mean 0.000
_refine_ls_structure_factor_coef Fsqd
_refine_ls_weighting_details 'calc w=1/[\s^2^(Fo^2^)+(0.0635P)^2^+0.0083P] where P=(Fo^2^+2Fc^2^)/3'
_refine_ls_weighting_scheme calc
_refine_ls_wR_factor_gt 0.0970
_refine_ls_wR_factor_ref 0.1015
_reflns_number_gt 5063
_reflns_number_total 5875
_reflns_threshold_expression >2sigma(I)
_cod_data_source_file cg900788hsup1.cif
_cod_data_source_block 1
_cod_depositor_comments
;
The following automatic conversions were performed:

'_symmetry_cell_setting' value 'Triclinic' changed to 'triclinic'
according to /home/saulius/struct/CIF-dictionaries/cif_core.dic
dictionary named 'cif_core.dic' version 2.4.2 from 2011-04-26.

Automatic conversion script
Id: cif_fix_values 1891 2012-01-12 08:04:46Z andrius 
;
_cod_original_sg_symbol_Hall -P1
_cod_original_sg_symbol_H-M P-1
_cod_database_code 4509758

loop_
_symmetry_equiv_pos_as_xyz
'x, y, z'
'-x, -y, -z'

loop_
_atom_site_label
_atom_site_type_symbol
_atom_site_fract_x
_atom_site_fract_y
_atom_site_fract_z
_atom_site_U_iso_or_equiv
_atom_site_adp_type
_atom_site_occupancy
_atom_site_symmetry_multiplicity
_atom_site_calc_flag
_atom_site_refinement_flags
C1 C 0.2174(2) 0.3832(2) 0.09128(16) 0.0394(5) Uani 1 1 d .
C2 C 0.21566(19) 0.3222(2) 0.16797(15) 0.0353(5) Uani 1 1 d .
C3 C 0.3021(2) 0.2416(2) 0.16786(17) 0.0454(6) Uani 1 1 d .
H3 H 0.3580 0.2252 0.1201 0.055 Uiso 1 1 calc R
C4 C 0.3072(2) 0.1849(2) 0.2370(2) 0.0548(6) Uani 1 1 d .
H4 H 0.3641 0.1289 0.2346 0.066 Uiso 1 1 calc R
C5 C 0.2273(2) 0.2121(2) 0.30931(19) 0.0512(6) Uani 1 1 d .
H5 H 0.2306 0.1759 0.3573 0.061 Uiso 1 1 calc R
C6 C 0.14256(19) 0.2931(2) 0.31036(15) 0.0381(5) Uani 1 1 d .
C7 C 0.13189(18) 0.34833(19) 0.24009(14) 0.0321(4) Uani 1 1 d .
C8 C 0.03739(19) 0.43907(19) 0.25004(14) 0.0319(4) Uani 1 1 d .
C9 C -0.0389(2) 0.2649(2) 0.38914(16) 0.0373(5) Uani 1 1 d .
C10 C -0.1059(2) 0.3147(2) 0.46849(17) 0.0484(6) Uani 1 1 d .
H10 H -0.0727 0.3863 0.5203 0.058 Uiso 1 1 calc R
C11 C -0.2227(2) 0.2571(2) 0.47006(19) 0.0510(6) Uani 1 1 d .
H11 H -0.2686 0.2902 0.5232 0.061 Uiso 1 1 calc R
C12 C -0.2720(2) 0.1507(2) 0.39345(17) 0.0410(5) Uani 1 1 d .
C13 C -0.2003(2) 0.0994(2) 0.31780(17) 0.0436(5) Uani 1 1 d .
H13 H -0.2312 0.0254 0.2679 0.052 Uiso 1 1 calc R
C14 C -0.0835(2) 0.1555(2) 0.31463(17) 0.0430(5) Uani 1 1 d .
H14 H -0.0358 0.1202 0.2632 0.052 Uiso 1 1 calc R
C15 C -0.4015(2) 0.0924(2) 0.3899(2) 0.0474(6) Uani 1 1 d .
C16 C -0.2710(2) 0.5192(2) 0.38808(16) 0.0424(5) Uani 1 1 d .
H16 H -0.1839 0.5322 0.3975 0.051 Uiso 1 1 calc R
C17 C -0.3344(2) 0.5192(2) 0.46770(16) 0.0428(5) Uani 1 1 d .
H17 H -0.2896 0.5309 0.5284 0.051 Uiso 1 1 calc R
C18 C -0.46399(18) 0.50189(18) 0.45787(14) 0.0325(4) Uani 1 1 d .
C19 C -0.5221(2) 0.4873(2) 0.36543(16) 0.0452(6) Uani 1 1 d .
H19 H -0.6092 0.4775 0.3547 0.054 Uiso 1 1 calc R
C20 C -0.4528(2) 0.4872(2) 0.28925(16) 0.0420(5) Uani 1 1 d .
H20 H -0.4953 0.4764 0.2280 0.050 Uiso 1 1 calc R
C21 C -0.3353(2) 0.2208(2) 0.15345(16) 0.0404(5) Uani 1 1 d .
H21 H -0.2924 0.2464 0.2167 0.048 Uiso 1 1 calc R
C22 C -0.4006(2) 0.10527(19) 0.11621(16) 0.0390(5) Uani 1 1 d .
H22 H -0.4025 0.0560 0.1547 0.047 Uiso 1 1 calc R
C23 C -0.46373(17) 0.06214(18) 0.02144(15) 0.0316(4) Uani 1 1 d .
C24 C -0.4568(2) 0.1427(2) -0.02995(17) 0.0446(5) Uani 1 1 d .
H24 H -0.4968 0.1188 -0.0941 0.054 Uiso 1 1 calc R
C25 C -0.3911(2) 0.2576(2) 0.01335(17) 0.0437(5) Uani 1 1 d .
H25 H -0.3894 0.3099 -0.0226 0.052 Uiso 1 1 calc R
C26 C -0.1422(3) -0.1446(3) 0.1089(2) 0.0708(8) Uani 1 1 d .
H26 H -0.2228 -0.1648 0.1220 0.085 Uiso 1 1 calc R
C27 C -0.1280(3) -0.0701(2) 0.0527(2) 0.0605(7) Uani 1 1 d .
H27 H -0.1975 -0.0412 0.0303 0.073 Uiso 1 1 calc R
C28 C -0.0100(2) -0.0391(2) 0.03030(18) 0.0507(6) Uani 1 1 d .
C29 C 0.0867(3) -0.0861(3) 0.0670(3) 0.0839(10) Uani 1 1 d .
H29 H 0.1681 -0.0695 0.0536 0.101 Uiso 1 1 calc R
C30 C 0.0636(4) -0.1582(3) 0.1239(3) 0.0906(11) Uani 1 1 d .
H30 H 0.1315 -0.1868 0.1488 0.109 Uiso 1 1 calc R
C31 C 0.2652(2) 0.1360(2) 0.5464(2) 0.0558(7) Uani 1 1 d .
H31 H 0.3138 0.2047 0.5918 0.067 Uiso 1 1 calc R
C32 C 0.1416(2) 0.1153(2) 0.55984(19) 0.0529(6) Uani 1 1 d .
H32 H 0.1082 0.1694 0.6131 0.063 Uiso 1 1 calc R
C33 C 0.0668(2) 0.0134(2) 0.49372(16) 0.0394(5) Uani 1 1 d .
C34 C 0.1230(2) -0.0624(2) 0.41567(19) 0.0518(6) Uani 1 1 d .
H34 H 0.0770 -0.1319 0.3689 0.062 Uiso 1 1 calc R
C35 C 0.2481(2) -0.0334(3) 0.4082(2) 0.0581(7) Uani 1 1 d .
H35 H 0.2847 -0.0847 0.3554 0.070 Uiso 1 1 calc R
N1 N -0.32987(15) 0.29785(16) 0.10419(13) 0.0348(4) Uani 1 1 d .
N2 N -0.32771(15) 0.50164(15) 0.29854(12) 0.0332(4) Uani 1 1 d .
N3 N -0.0497(3) -0.1886(2) 0.14487(19) 0.0739(7) Uani 1 1 d .
N4 N 0.31850(18) 0.0637(2) 0.47255(17) 0.0513(5) Uani 1 1 d .
O1 O 0.31716(17) 0.3896(2) 0.05437(15) 0.0702(6) Uani 1 1 d .
O2 O 0.12057(15) 0.42443(17) 0.07134(13) 0.0540(5) Uani 1 1 d .
O3 O 0.07927(15) 0.55000(14) 0.28947(13) 0.0527(4) Uani 1 1 d .
O4 O -0.07499(12) 0.39703(13) 0.22174(11) 0.0356(3) Uani 1 1 d .
O5 O 0.07250(14) 0.33241(15) 0.39142(10) 0.0444(4) Uani 1 1 d .
O6 O -0.45119(17) 0.00458(18) 0.31943(15) 0.0629(5) Uani 1 1 d .
O7 O -0.45508(16) 0.14630(19) 0.46884(15) 0.0689(5) Uani 1 1 d D
H7A H -0.5291 0.1083 0.4634 0.103 Uiso 1 1 d RD
O8 O -0.11375(15) 0.64893(13) 0.24243(12) 0.0446(4) Uani 1 1 d D
H8B H -0.0956 0.6874 0.2011 0.067 Uiso 1 1 d RD
H8A H -0.0376 0.6305 0.2684 0.067 Uiso 1 1 d RD
O9 O -0.13426(13) 0.43848(14) 0.04101(11) 0.0404(4) Uani 1 1 d D
H9A H -0.0509 0.4194 0.0505 0.061 Uiso 1 1 d RD
H9B H -0.1281 0.4888 0.0076 0.061 Uiso 1 1 d RD
O10 O -0.35301(14) 0.56096(15) 0.10879(12) 0.0470(4) Uani 1 1 d D
H10A H -0.4027 0.6247 0.1458 0.070 Uiso 1 1 d RD
H10B H -0.3384 0.5721 0.0582 0.070 Uiso 1 1 d RD
O11 O 0.4806(2) 0.2552(2) 0.77318(17) 0.0814(6) Uani 1 1 d D
H11B H 0.5597 0.2749 0.7675 0.122 Uiso 1 1 d RD
H11A H 0.4605 0.1797 0.7474 0.122 Uiso 1 1 d RD
O12 O 0.7389(2) 0.3241(2) 0.7804(2) 0.1108(9) Uani 1 1 d D
H12A H 0.7498 0.3572 0.7379 0.166 Uiso 1 1 d RD
H12B H 0.7542 0.3767 0.8380 0.166 Uiso 1 1 d RD
Co1 Co -0.22362(2) 0.47810(2) 0.171235(18) 0.02765(11) Uani 1 1 d .

loop_
_atom_site_aniso_label
_atom_site_aniso_U_11
_atom_site_aniso_U_22
_atom_site_aniso_U_33
_atom_site_aniso_U_23
_atom_site_aniso_U_13
_atom_site_aniso_U_12
C1 0.0392(12) 0.0517(13) 0.0335(12) 0.0205(10) 0.0123(9) 0.0082(10)
C2 0.0321(11) 0.0445(12) 0.0322(11) 0.0172(9) 0.0036(9) 0.0042(9)
C3 0.0409(12) 0.0594(15) 0.0444(13) 0.0245(12) 0.0140(10) 0.0173(11)
C4 0.0515(14) 0.0634(16) 0.0625(17) 0.0338(14) 0.0117(12) 0.0231(12)
C5 0.0522(14) 0.0630(16) 0.0537(15) 0.0396(13) 0.0048(12) 0.0090(12)
C6 0.0349(11) 0.0500(13) 0.0313(11) 0.0183(10) 0.0045(9) -0.0015(9)
C7 0.0283(10) 0.0412(11) 0.0269(10) 0.0137(9) 0.0016(8) -0.0012(8)
C8 0.0352(11) 0.0396(12) 0.0225(10) 0.0128(9) 0.0069(8) 0.0015(9)
C9 0.0374(11) 0.0469(12) 0.0332(11) 0.0229(10) 0.0023(9) 0.0000(9)
C10 0.0521(14) 0.0493(14) 0.0387(13) 0.0107(11) 0.0130(11) -0.0075(11)
C11 0.0528(14) 0.0497(14) 0.0529(15) 0.0183(12) 0.0229(12) 0.0032(11)
C12 0.0389(12) 0.0444(13) 0.0474(13) 0.0261(11) 0.0055(10) 0.0034(10)
C13 0.0450(13) 0.0463(13) 0.0386(13) 0.0157(10) 0.0016(10) 0.0007(10)
C14 0.0418(12) 0.0526(14) 0.0348(12) 0.0157(10) 0.0088(10) 0.0024(10)
C15 0.0400(13) 0.0534(15) 0.0589(16) 0.0324(13) 0.0075(12) 0.0048(11)
C16 0.0305(11) 0.0582(14) 0.0359(12) 0.0148(11) 0.0064(9) -0.0029(10)
C17 0.0332(11) 0.0649(15) 0.0281(11) 0.0150(10) 0.0045(9) -0.0010(10)
C18 0.0341(11) 0.0354(11) 0.0285(11) 0.0116(9) 0.0081(9) 0.0010(8)
C19 0.0290(11) 0.0732(16) 0.0390(13) 0.0265(12) 0.0075(9) 0.0041(10)
C20 0.0340(11) 0.0644(15) 0.0329(12) 0.0236(11) 0.0061(9) 0.0050(10)
C21 0.0463(12) 0.0403(12) 0.0358(12) 0.0179(10) -0.0042(10) -0.0002(9)
C22 0.0451(12) 0.0368(12) 0.0384(12) 0.0189(10) -0.0006(10) 0.0030(9)
C23 0.0274(10) 0.0366(11) 0.0340(11) 0.0152(9) 0.0074(8) 0.0058(8)
C24 0.0551(14) 0.0456(13) 0.0331(12) 0.0188(10) -0.0038(10) -0.0079(10)
C25 0.0516(13) 0.0454(13) 0.0366(12) 0.0219(10) -0.0002(10) -0.0076(10)
C26 0.091(2) 0.0582(17) 0.0610(19) 0.0178(15) 0.0244(17) -0.0004(16)
C27 0.0657(17) 0.0556(16) 0.0612(17) 0.0201(13) 0.0162(14) 0.0076(13)
C28 0.0605(15) 0.0454(14) 0.0444(14) 0.0135(11) 0.0085(12) 0.0050(12)
C29 0.066(2) 0.101(3) 0.109(3) 0.067(2) 0.0126(19) 0.0133(18)
C30 0.098(3) 0.096(3) 0.099(3) 0.061(2) 0.007(2) 0.018(2)
C31 0.0475(14) 0.0551(15) 0.0636(17) 0.0234(13) -0.0028(13) -0.0035(12)
C32 0.0483(14) 0.0518(15) 0.0502(15) 0.0073(12) 0.0071(12) 0.0052(11)
C33 0.0391(12) 0.0423(12) 0.0397(12) 0.0178(10) 0.0049(10) 0.0070(9)
C34 0.0475(14) 0.0512(14) 0.0488(15) 0.0076(11) 0.0083(11) 0.0038(11)
C35 0.0521(15) 0.0639(17) 0.0603(16) 0.0203(14) 0.0204(13) 0.0137(13)
N1 0.0339(9) 0.0379(10) 0.0340(10) 0.0149(8) 0.0051(7) 0.0012(7)
N2 0.0329(9) 0.0380(9) 0.0290(9) 0.0121(7) 0.0076(7) 0.0008(7)
N3 0.109(2) 0.0560(14) 0.0586(15) 0.0244(12) 0.0096(15) 0.0003(14)
N4 0.0418(11) 0.0607(13) 0.0648(14) 0.0381(12) 0.0088(10) 0.0069(10)
O1 0.0511(10) 0.1211(17) 0.0751(13) 0.0711(13) 0.0321(9) 0.0304(11)
O2 0.0416(9) 0.0868(13) 0.0595(11) 0.0522(10) 0.0177(8) 0.0229(9)
O3 0.0454(9) 0.0404(9) 0.0585(11) 0.0026(8) -0.0016(8) 0.0011(7)
O4 0.0289(7) 0.0415(8) 0.0421(8) 0.0222(7) 0.0061(6) 0.0021(6)
O5 0.0428(9) 0.0594(10) 0.0303(8) 0.0183(7) 0.0056(7) -0.0084(7)
O6 0.0525(11) 0.0612(12) 0.0707(13) 0.0235(10) 0.0003(9) -0.0114(9)
O7 0.0436(10) 0.0803(13) 0.0821(14) 0.0274(11) 0.0210(10) -0.0026(9)
O8 0.0513(9) 0.0339(8) 0.0486(9) 0.0145(7) 0.0092(7) 0.0023(7)
O9 0.0378(8) 0.0518(9) 0.0413(9) 0.0259(7) 0.0150(7) 0.0095(7)
O10 0.0500(9) 0.0610(10) 0.0442(9) 0.0310(8) 0.0179(7) 0.0197(8)
O11 0.0752(14) 0.0746(14) 0.0884(16) 0.0155(12) 0.0244(12) 0.0203(11)
O12 0.1012(19) 0.0751(16) 0.134(2) 0.0141(15) 0.0272(17) -0.0196(14)
Co1 0.02850(16) 0.03049(17) 0.02679(17) 0.01280(12) 0.00918(11) 0.00234(11)

loop_
_atom_type_symbol
_atom_type_description
_atom_type_scat_dispersion_real
_atom_type_scat_dispersion_imag
_atom_type_scat_source
C C 0.0033 0.0016 'International Tables Vol C Tables 4.2.6.8 and 6.1.1.4'
H H 0.0000 0.0000 'International Tables Vol C Tables 4.2.6.8 and 6.1.1.4'
N N 0.0061 0.0033 'International Tables Vol C Tables 4.2.6.8 and 6.1.1.4'
O O 0.0106 0.0060 'International Tables Vol C Tables 4.2.6.8 and 6.1.1.4'
Co Co 0.3494 0.9721 'International Tables Vol C Tables 4.2.6.8 and 6.1.1.4'

loop_
_geom_angle_atom_site_label_1
_geom_angle_atom_site_label_2
_geom_angle_atom_site_label_3
_geom_angle
_geom_angle_site_symmetry_3
O1 C1 O2 125.2(2) .
O1 C1 C2 116.77(19) .
O2 C1 C2 118.02(18) .
C3 C2 C7 119.7(2) .
C3 C2 C1 118.58(19) .
C7 C2 C1 121.70(19) .
C4 C3 C2 121.5(2) .
C4 C3 H3 119.3 .
C2 C3 H3 119.3 .
C5 C4 C3 119.2(2) .
C5 C4 H4 120.4 .
C3 C4 H4 120.4 .
C6 C5 C4 119.4(2) .
C6 C5 H5 120.3 .
C4 C5 H5 120.3 .
C5 C6 C7 122.9(2) .
C5 C6 O5 119.0(2) .
C7 C6 O5 117.79(19) .
C6 C7 C2 117.25(19) .
C6 C7 C8 118.39(18) .
C2 C7 C8 124.22(18) .
O4 C8 O3 126.02(19) .
O4 C8 C7 117.59(18) .
O3 C8 C7 116.34(18) .
O5 C9 C14 124.0(2) .
O5 C9 C10 114.86(19) .
C14 C9 C10 121.1(2) .
C9 C10 C11 119.2(2) .
C9 C10 H10 120.4 .
C11 C10 H10 120.4 .
C12 C11 C10 120.6(2) .
C12 C11 H11 119.7 .
C10 C11 H11 119.7 .
C13 C12 C11 119.0(2) .
C13 C12 C15 119.6(2) .
C11 C12 C15 121.4(2) .
C14 C13 C12 121.3(2) .
C14 C13 H13 119.3 .
C12 C13 H13 119.3 .
C9 C14 C13 118.6(2) .
C9 C14 H14 120.7 .
C13 C14 H14 120.7 .
O6 C15 O7 124.4(2) .
O6 C15 C12 122.8(2) .
O7 C15 C12 112.8(2) .
N2 C16 C17 123.63(19) .
N2 C16 H16 118.2 .
C17 C16 H16 118.2 .
C16 C17 C18 120.4(2) .
C16 C17 H17 119.8 .
C18 C17 H17 119.8 .
C17 C18 C19 115.57(19) .
C17 C18 C18 121.9(2) 2_466
C19 C18 C18 122.5(2) 2_466
C20 C19 C18 120.76(19) .
C20 C19 H19 119.6 .
C18 C19 H19 119.6 .
N2 C20 C19 123.5(2) .
N2 C20 H20 118.3 .
C19 C20 H20 118.3 .
N1 C21 C22 123.8(2) .
N1 C21 H21 118.1 .
C22 C21 H21 118.1 .
C21 C22 C23 120.13(19) .
C21 C22 H22 119.9 .
C23 C22 H22 119.9 .
C22 C23 C24 115.80(19) .
C22 C23 C23 121.8(2) 2_455
C24 C23 C23 122.4(2) 2_455
C25 C24 C23 120.4(2) .
C25 C24 H24 119.8 .
C23 C24 H24 119.8 .
N1 C25 C24 123.3(2) .
N1 C25 H25 118.4 .
C24 C25 H25 118.4 .
N3 C26 C27 124.7(3) .
N3 C26 H26 117.7 .
C27 C26 H26 117.7 .
C28 C27 C26 119.6(3) .
C28 C27 H27 120.2 .
C26 C27 H27 120.2 .
C29 C28 C27 115.8(3) .
C29 C28 C28 122.5(3) 2
C27 C28 C28 121.7(3) 2
C28 C29 C30 120.5(3) .
C28 C29 H29 119.8 .
C30 C29 H29 119.8 .
N3 C30 C29 123.8(3) .
N3 C30 H30 118.1 .
C29 C30 H30 118.1 .
N4 C31 C32 123.5(2) .
N4 C31 H31 118.3 .
C32 C31 H31 118.3 .
C31 C32 C33 119.7(2) .
C31 C32 H32 120.2 .
C33 C32 H32 120.2 .
C32 C33 C34 116.8(2) .
C32 C33 C33 121.4(3) 2_556
C34 C33 C33 121.7(3) 2_556
C35 C34 C33 119.2(2) .
C35 C34 H34 120.4 .
C33 C34 H34 120.4 .
N4 C35 C34 123.2(2) .
N4 C35 H35 118.4 .
C34 C35 H35 118.4 .
C21 N1 C25 116.54(18) .
C21 N1 Co1 120.27(14) .
C25 N1 Co1 123.18(14) .
C16 N2 C20 116.12(17) .
C16 N2 Co1 121.93(13) .
C20 N2 Co1 121.63(14) .
C26 N3 C30 115.7(3) .
C31 N4 C35 117.7(2) .
C8 O4 Co1 129.49(13) .
C9 O5 C6 118.73(16) .
C15 O7 H7A 109.0 .
Co1 O8 H8B 112.9 .
Co1 O8 H8A 105.3 .
H8B O8 H8A 108.2 .
Co1 O9 H9A 112.0 .
Co1 O9 H9B 122.7 .
H9A O9 H9B 105.0 .
Co1 O10 H10A 125.7 .
Co1 O10 H10B 118.0 .
H10A O10 H10B 108.4 .
H11B O11 H11A 110.9 .
H12A O12 H12B 110.4 .
O10 Co1 O9 88.27(6) .
O10 Co1 O8 90.43(6) .
O9 Co1 O8 93.73(6) .
O10 Co1 O4 172.45(5) .
O9 Co1 O4 84.71(6) .
O8 Co1 O4 87.26(6) .
O10 Co1 N1 93.10(6) .
O9 Co1 N1 87.31(6) .
O8 Co1 N1 176.35(6) .
O4 Co1 N1 89.35(6) .
O10 Co1 N2 91.58(6) .
O9 Co1 N2 174.25(6) .
O8 Co1 N2 92.01(6) .
O4 Co1 N2 95.68(6) .
N1 Co1 N2 86.96(6) .

loop_
_geom_bond_atom_site_label_1
_geom_bond_atom_site_label_2
_geom_bond_distance
_geom_bond_site_symmetry_2
C1 O1 1.240(3) .
C1 O2 1.243(3) .
C1 C2 1.513(3) .
C2 C3 1.382(3) .
C2 C7 1.398(3) .
C3 C4 1.378(3) .
C3 H3 0.9300 .
C4 C5 1.371(3) .
C4 H4 0.9300 .
C5 C6 1.369(3) .
C5 H5 0.9300 .
C6 C7 1.383(3) .
C6 O5 1.402(3) .
C7 C8 1.513(3) .
C8 O4 1.249(2) .
C8 O3 1.251(3) .
C9 O5 1.370(2) .
C9 C14 1.376(3) .
C9 C10 1.380(3) .
C10 C11 1.381(3) .
C10 H10 0.9300 .
C11 C12 1.381(3) .
C11 H11 0.9300 .
C12 C13 1.379(3) .
C12 C15 1.487(3) .
C13 C14 1.379(3) .
C13 H13 0.9300 .
C14 H14 0.9300 .
C15 O6 1.218(3) .
C15 O7 1.300(3) .
C16 N2 1.330(3) .
C16 C17 1.379(3) .
C16 H16 0.9300 .
C17 C18 1.382(3) .
C17 H17 0.9300 .
C18 C19 1.382(3) .
C18 C18 1.501(4) 2_466
C19 C20 1.374(3) .
C19 H19 0.9300 .
C20 N2 1.334(3) .
C20 H20 0.9300 .
C21 N1 1.330(3) .
C21 C22 1.375(3) .
C21 H21 0.9300 .
C22 C23 1.386(3) .
C22 H22 0.9300 .
C23 C24 1.389(3) .
C23 C23 1.490(4) 2_455
C24 C25 1.375(3) .
C24 H24 0.9300 .
C25 N1 1.332(3) .
C25 H25 0.9300 .
C26 N3 1.315(4) .
C26 C27 1.389(4) .
C26 H26 0.9300 .
C27 C28 1.382(4) .
C27 H27 0.9300 .
C28 C29 1.375(4) .
C28 C28 1.484(5) 2
C29 C30 1.387(5) .
C29 H29 0.9300 .
C30 N3 1.326(4) .
C30 H30 0.9300 .
C31 N4 1.316(3) .
C31 C32 1.371(3) .
C31 H31 0.9300 .
C32 C33 1.385(3) .
C32 H32 0.9300 .
C33 C34 1.387(3) .
C33 C33 1.484(4) 2_556
C34 C35 1.381(4) .
C34 H34 0.9300 .
C35 N4 1.323(3) .
C35 H35 0.9300 .
N1 Co1 2.1701(17) .
N2 Co1 2.1713(16) .
O4 Co1 2.1387(14) .
O7 H7A 0.8624 .
O8 Co1 2.1095(15) .
O8 H8B 0.8862 .
O8 H8A 0.9501 .
O9 Co1 2.1012(14) .
O9 H9A 0.9554 .
O9 H9B 0.8831 .
O10 Co1 2.0881(15) .
O10 H10A 0.9816 .
O10 H10B 0.8098 .
O11 H11B 0.8801 .
O11 H11A 0.8339 .
O12 H12A 0.8420 .
O12 H12B 0.8409 .
